data_4127281
loop_
_publ_author_name
'Devannah, Vijayarajan'
'Sharma, Rajgopal'
'Watson, Donald A.'

_publ_section_title
;
 Nickel-Catalyzed Asymmetric C-Alkylation of Nitroalkanes: Synthesis of
 Enantioenriched \b-Nitroamides.
;
_journal_issue 21
_journal_name_full 'Journal of the American Chemical Society'
_journal_page_first 8436
_journal_page_last 8440
_journal_paper_doi 10.1021/jacs.9b04175
_journal_volume 141
_journal_year 2019
_chemical_absolute_configuration ad
_chemical_formula_moiety 'C15 H20 N2 O3'
_chemical_formula_sum 'C15 H20 N2 O3'
_chemical_formula_weight 276.33
_space_group_crystal_system orthorhombic
_space_group_IT_number 19
_space_group_name_Hall 'P 2ac 2ab'
_space_group_name_H-M_alt 'P 21 21 21'
_symmetry_space_group_name_Hall 'P 2ac 2ab'
_symmetry_space_group_name_H-M 'P 21 21 21'
_atom_sites_solution_hydrogens geom
_audit_creation_method SHELXL-2016/6
_cell_angle_alpha 90
_cell_angle_beta 90
_cell_angle_gamma 90
_cell_formula_units_Z 4
_cell_length_a 9.4957(3)
_cell_length_b 12.3869(4)
_cell_length_c 12.5187(4)
_cell_measurement_reflns_used 9748
_cell_measurement_temperature 200(2)
_cell_measurement_theta_max 74.88
_cell_measurement_theta_min 3.57
_cell_volume 1472.48(8)
_computing_cell_refinement 'Bruker SAINT'
_computing_data_collection 'Bruker APEX2'
_computing_data_reduction 'Bruker SAINT'
_computing_molecular_graphics 'Bruker SHELXTL'
_computing_publication_material 'Bruker SHELXTL'
_computing_structure_refinement 'SHELXL-2016/6 (Sheldrick, 2016)'
_computing_structure_solution 'SHELXT 2014/5 (Sheldrick, 2014)'
_diffrn_ambient_temperature 200(2)
_diffrn_detector_area_resol_mean 8.33
_diffrn_measured_fraction_theta_full 0.959
_diffrn_measured_fraction_theta_max 0.961
_diffrn_measurement_device_type 'Bruker APEX-II CCD'
_diffrn_measurement_method '\f and \w scans'
_diffrn_radiation_type CuK\a
_diffrn_radiation_wavelength 1.54178
_diffrn_reflns_av_R_equivalents 0.0298
_diffrn_reflns_av_unetI/netI 0.0176
_diffrn_reflns_Laue_measured_fraction_full 0.959
_diffrn_reflns_Laue_measured_fraction_max 0.961
_diffrn_reflns_limit_h_max 11
_diffrn_reflns_limit_h_min -11
_diffrn_reflns_limit_k_max 15
_diffrn_reflns_limit_k_min -15
_diffrn_reflns_limit_l_max 15
_diffrn_reflns_limit_l_min -15
_diffrn_reflns_number 20554
_diffrn_reflns_point_group_measured_fraction_full 0.958
_diffrn_reflns_point_group_measured_fraction_max 0.957
_diffrn_reflns_theta_full 67.679
_diffrn_reflns_theta_max 74.878
_diffrn_reflns_theta_min 5.871
_exptl_absorpt_coefficient_mu 0.712
_exptl_absorpt_correction_T_max 0.7538
_exptl_absorpt_correction_T_min 0.6475
_exptl_absorpt_correction_type multi-scan
_exptl_absorpt_process_details 'APEX3 (Bruker, 2015)'
_exptl_crystal_colour colourless
_exptl_crystal_density_diffrn 1.246
_exptl_crystal_description block
_exptl_crystal_F_000 592
_exptl_crystal_size_max 0.505
_exptl_crystal_size_mid 0.465
_exptl_crystal_size_min 0.296
_refine_diff_density_max 0.120
_refine_diff_density_min -0.157
_refine_diff_density_rms 0.029
_refine_ls_abs_structure_details
; 
 Flack x determined using 1199 quotients [(I+)-(I-)]/[(I+)+(I-)] 
 (Parsons, Flack and Wagner, Acta Cryst. B69 (2013) 249-259). 
;
_refine_ls_abs_structure_Flack -0.04(5)
_refine_ls_extinction_method none
_refine_ls_goodness_of_fit_ref 1.071
_refine_ls_hydrogen_treatment constr
_refine_ls_matrix_type full
_refine_ls_number_parameters 184
_refine_ls_number_reflns 2897
_refine_ls_number_restraints 0
_refine_ls_restrained_S_all 1.071
_refine_ls_R_factor_all 0.0297
_refine_ls_R_factor_gt 0.0293
_refine_ls_shift/su_max 0.000
_refine_ls_shift/su_mean 0.000
_refine_ls_structure_factor_coef Fsqd
_refine_ls_weighting_details 'w=1/[\s^2^(Fo^2^)+(0.0504P)^2^+0.1147P] where P=(Fo^2^+2Fc^2^)/3'
_refine_ls_weighting_scheme calc
_refine_ls_wR_factor_gt 0.0790
_refine_ls_wR_factor_ref 0.0796
_reflns_Friedel_coverage 0.731
_reflns_Friedel_fraction_full 0.956
_reflns_Friedel_fraction_max 0.952
_reflns_number_gt 2851
_reflns_number_total 2897
_reflns_threshold_expression 'I > 2\s(I)'
_cod_data_source_file ja9b04175_si_004.cif
_cod_data_source_block donw071
_cod_depositor_comments 'Adding full bibliography for 4127279--4127281.cif.'
_cod_database_code 4127281
_shelx_shelxl_version_number 2016/6
_shelx_space_group_comment
; 
The symmetry employed for this shelxl refinement is uniquely defined 
by the following loop, which should always be used as a source of 
symmetry information in preference to the above space-group names. 
They are only intended as comments. 
;
_shelx_estimated_absorpt_t_min 0.715
_shelx_estimated_absorpt_t_max 0.817

loop_
_space_group_symop_operation_xyz
'x, y, z'
'x+1/2, -y+1/2, -z'
'-x, y+1/2, -z+1/2'
'-x+1/2, -y, z+1/2'

loop_
_atom_site_label
_atom_site_type_symbol
_atom_site_fract_x
_atom_site_fract_y
_atom_site_fract_z
_atom_site_U_iso_or_equiv
_atom_site_adp_type
_atom_site_occupancy
_atom_site_site_symmetry_order
_atom_site_calc_flag
_atom_site_refinement_flags_posn
_atom_site_refinement_flags_adp
O1 O 0.16481(12) 0.27217(10) 0.22800(10) 0.0499(3) Uani 1 1 d . .
O2 O 0.38477(18) 0.58114(10) 0.07366(12) 0.0592(4) Uani 1 1 d . .
O3 O 0.52597(13) 0.55805(10) 0.20591(11) 0.0493(3) Uani 1 1 d . .
N1 N 0.27128(12) 0.24498(9) 0.38804(9) 0.0309(3) Uani 1 1 d . .
N2 N 0.43219(14) 0.52732(10) 0.14680(10) 0.0355(3) Uani 1 1 d . .
C1 C 0.37483(16) 0.27522(12) 0.47194(11) 0.0356(3) Uani 1 1 d . .
H1A H 0.362672 0.351657 0.493118 0.043 Uiso 1 1 calc R U
H1B H 0.472329 0.264792 0.445903 0.043 Uiso 1 1 calc R U
C2 C 0.34404(19) 0.20007(15) 0.56616(13) 0.0444(4) Uani 1 1 d . .
H2A H 0.431328 0.165054 0.592036 0.053 Uiso 1 1 calc R U
H2B H 0.299989 0.240066 0.625918 0.053 Uiso 1 1 calc R U
C3 C 0.24368(16) 0.11801(12) 0.52019(13) 0.0375(3) Uani 1 1 d . .
C4 C 0.19042(19) 0.02489(14) 0.56631(16) 0.0471(4) Uani 1 1 d . .
H4 H 0.217118 0.004485 0.636606 0.057 Uiso 1 1 calc R U
C5 C 0.0971(2) -0.03807(13) 0.50763(18) 0.0527(5) Uani 1 1 d . .
H5 H 0.059080 -0.101756 0.538546 0.063 Uiso 1 1 calc R U
C6 C 0.05908(19) -0.00949(13) 0.40542(18) 0.0492(4) Uani 1 1 d . .
H6 H -0.003507 -0.054521 0.366435 0.059 Uiso 1 1 calc R U
C7 C 0.11091(16) 0.08473(12) 0.35785(14) 0.0395(3) Uani 1 1 d . .
H7 H 0.083786 0.105026 0.287619 0.047 Uiso 1 1 calc R U
C8 C 0.20334(15) 0.14731(11) 0.41712(12) 0.0327(3) Uani 1 1 d . .
C9 C 0.25079(15) 0.29963(11) 0.29575(12) 0.0338(3) Uani 1 1 d . .
C10 C 0.33514(15) 0.40399(11) 0.28215(11) 0.0332(3) Uani 1 1 d . .
H10 H 0.424125 0.399691 0.324653 0.040 Uiso 1 1 calc R U
C11 C 0.2435(2) 0.49689(14) 0.32385(15) 0.0496(4) Uani 1 1 d . .
H11A H 0.295136 0.565057 0.317104 0.074 Uiso 1 1 calc R U
H11B H 0.220418 0.484163 0.399098 0.074 Uiso 1 1 calc R U
H11C H 0.156463 0.500790 0.281975 0.074 Uiso 1 1 calc R U
C12 C 0.37010(15) 0.41598(10) 0.16375(11) 0.0318(3) Uani 1 1 d . .
H12 H 0.279938 0.411820 0.122676 0.038 Uiso 1 1 calc R U
C13 C 0.47120(17) 0.32964(12) 0.11853(13) 0.0392(3) Uani 1 1 d . .
H13 H 0.423459 0.258502 0.129255 0.047 Uiso 1 1 calc R U
C14 C 0.4906(2) 0.34249(16) -0.00185(14) 0.0545(4) Uani 1 1 d . .
H14A H 0.550742 0.284259 -0.028800 0.082 Uiso 1 1 calc R U
H14B H 0.534863 0.412315 -0.016888 0.082 Uiso 1 1 calc R U
H14C H 0.398568 0.339137 -0.037158 0.082 Uiso 1 1 calc R U
C15 C 0.6124(2) 0.32158(18) 0.17527(17) 0.0598(5) Uani 1 1 d . .
H15A H 0.666044 0.260854 0.145897 0.090 Uiso 1 1 calc R U
H15B H 0.596839 0.310032 0.251814 0.090 Uiso 1 1 calc R U
H15C H 0.665337 0.388646 0.164684 0.090 Uiso 1 1 calc R U

loop_
_atom_site_aniso_label
_atom_site_aniso_U_11
_atom_site_aniso_U_22
_atom_site_aniso_U_33
_atom_site_aniso_U_23
_atom_site_aniso_U_13
_atom_site_aniso_U_12
O1 0.0521(7) 0.0565(7) 0.0413(6) 0.0109(5) -0.0113(5) -0.0223(6)
O2 0.0814(9) 0.0402(6) 0.0561(8) 0.0190(6) -0.0143(7) -0.0038(6)
O3 0.0526(7) 0.0406(6) 0.0546(7) 0.0078(5) -0.0066(6) -0.0157(5)
N1 0.0308(6) 0.0299(5) 0.0321(6) 0.0008(5) 0.0018(4) -0.0040(4)
N2 0.0425(6) 0.0279(5) 0.0361(6) 0.0050(5) 0.0037(5) -0.0009(5)
C1 0.0360(7) 0.0367(7) 0.0340(7) 0.0007(6) -0.0016(5) -0.0033(6)
C2 0.0487(8) 0.0494(9) 0.0352(8) 0.0073(7) 0.0004(7) -0.0037(7)
C3 0.0360(7) 0.0365(7) 0.0400(8) 0.0050(6) 0.0089(6) 0.0041(6)
C4 0.0505(9) 0.0388(8) 0.0520(9) 0.0134(7) 0.0119(8) 0.0055(7)
C5 0.0530(10) 0.0327(7) 0.0723(12) 0.0123(8) 0.0159(9) -0.0037(7)
C6 0.0433(8) 0.0347(8) 0.0696(12) -0.0010(8) 0.0085(8) -0.0073(6)
C7 0.0355(7) 0.0346(7) 0.0482(9) -0.0006(6) 0.0053(6) -0.0044(6)
C8 0.0307(6) 0.0278(6) 0.0397(7) 0.0016(5) 0.0089(5) 0.0011(5)
C9 0.0325(6) 0.0341(7) 0.0348(7) 0.0023(6) 0.0027(5) -0.0052(5)
C10 0.0386(7) 0.0299(6) 0.0311(7) 0.0020(5) 0.0029(6) -0.0047(5)
C11 0.0622(10) 0.0394(8) 0.0472(9) -0.0042(7) 0.0155(8) 0.0029(7)
C12 0.0377(7) 0.0261(6) 0.0315(7) 0.0027(5) 0.0020(5) -0.0036(5)
C13 0.0499(9) 0.0281(6) 0.0396(7) -0.0002(6) 0.0071(7) -0.0008(6)
C14 0.0741(12) 0.0490(9) 0.0404(9) -0.0040(8) 0.0131(8) 0.0035(9)
C15 0.0567(10) 0.0628(11) 0.0600(11) -0.0023(9) 0.0022(9) 0.0237(9)

loop_
_atom_type_symbol
_atom_type_description
_atom_type_scat_dispersion_real
_atom_type_scat_dispersion_imag
_atom_type_scat_source
C C 0.0181 0.0091 'International Tables Vol C Tables 4.2.6.8 and 6.1.1.4'
H H 0.0000 0.0000 'International Tables Vol C Tables 4.2.6.8 and 6.1.1.4'
N N 0.0311 0.0180 'International Tables Vol C Tables 4.2.6.8 and 6.1.1.4'
O O 0.0492 0.0322 'International Tables Vol C Tables 4.2.6.8 and 6.1.1.4'

loop_
_geom_angle_atom_site_label_1
_geom_angle_atom_site_label_2
_geom_angle_atom_site_label_3
_geom_angle
C9 N1 C8 125.48(12)
C9 N1 C1 124.91(12)
C8 N1 C1 109.53(11)
O2 N2 O3 123.72(13)
O2 N2 C12 117.35(13)
O3 N2 C12 118.93(12)
N1 C1 C2 105.36(12)
N1 C1 H1A 110.7
C2 C1 H1A 110.7
N1 C1 H1B 110.7
C2 C1 H1B 110.7
H1A C1 H1B 108.8
C3 C2 C1 103.69(13)
C3 C2 H2A 111.0
C1 C2 H2A 111.0
C3 C2 H2B 111.0
C1 C2 H2B 111.0
H2A C2 H2B 109.0
C4 C3 C8 120.15(16)
C4 C3 C2 129.28(17)
C8 C3 C2 110.57(13)
C3 C4 C5 118.65(18)
C3 C4 H4 120.7
C5 C4 H4 120.7
C6 C5 C4 120.95(15)
C6 C5 H5 119.5
C4 C5 H5 119.5
C5 C6 C7 121.20(18)
C5 C6 H6 119.4
C7 C6 H6 119.4
C8 C7 C6 117.46(17)
C8 C7 H7 121.3
C6 C7 H7 121.3
C7 C8 C3 121.59(14)
C7 C8 N1 128.86(14)
C3 C8 N1 109.55(13)
O1 C9 N1 123.23(13)
O1 C9 C10 120.41(13)
N1 C9 C10 116.26(12)
C12 C10 C9 107.70(11)
C12 C10 C11 112.39(13)
C9 C10 C11 107.40(12)
C12 C10 H10 109.8
C9 C10 H10 109.8
C11 C10 H10 109.8
C10 C11 H11A 109.5
C10 C11 H11B 109.5
H11A C11 H11B 109.5
C10 C11 H11C 109.5
H11A C11 H11C 109.5
H11B C11 H11C 109.5
N2 C12 C10 108.02(11)
N2 C12 C13 109.70(11)
C10 C12 C13 115.07(12)
N2 C12 H12 107.9
C10 C12 H12 107.9
C13 C12 H12 107.9
C15 C13 C14 111.21(15)
C15 C13 C12 114.98(13)
C14 C13 C12 111.38(14)
C15 C13 H13 106.2
C14 C13 H13 106.2
C12 C13 H13 106.2
C13 C14 H14A 109.5
C13 C14 H14B 109.5
H14A C14 H14B 109.5
C13 C14 H14C 109.5
H14A C14 H14C 109.5
H14B C14 H14C 109.5
C13 C15 H15A 109.5
C13 C15 H15B 109.5
H15A C15 H15B 109.5
C13 C15 H15C 109.5
H15A C15 H15C 109.5
H15B C15 H15C 109.5

loop_
_geom_bond_atom_site_label_1
_geom_bond_atom_site_label_2
_geom_bond_distance
O1 C9 1.2254(19)
O2 N2 1.2189(18)
O3 N2 1.2188(18)
N1 C9 1.3531(19)
N1 C8 1.4185(17)
N1 C1 1.4868(19)
N2 C12 1.5148(17)
C1 C2 1.531(2)
C1 H1A 0.9900
C1 H1B 0.9900
C2 C3 1.508(2)
C2 H2A 0.9900
C2 H2B 0.9900
C3 C4 1.385(2)
C3 C8 1.394(2)
C4 C5 1.390(3)
C4 H4 0.9500
C5 C6 1.376(3)
C5 H5 0.9500
C6 C7 1.400(2)
C6 H6 0.9500
C7 C8 1.386(2)
C7 H7 0.9500
C9 C10 1.5303(18)
C10 C12 1.5262(19)
C10 C11 1.534(2)
C10 H10 1.0000
C11 H11A 0.9800
C11 H11B 0.9800
C11 H11C 0.9800
C12 C13 1.545(2)
C12 H12 1.0000
C13 C15 1.521(3)
C13 C14 1.527(2)
C13 H13 1.0000
C14 H14A 0.9800
C14 H14B 0.9800
C14 H14C 0.9800
C15 H15A 0.9800
C15 H15B 0.9800
C15 H15C 0.9800

loop_
_geom_torsion_atom_site_label_1
_geom_torsion_atom_site_label_2
_geom_torsion_atom_site_label_3
_geom_torsion_atom_site_label_4
_geom_torsion
C9 N1 C1 C2 172.02(13)
C8 N1 C1 C2 -11.11(16)
N1 C1 C2 C3 10.79(16)
C1 C2 C3 C4 173.49(16)
C1 C2 C3 C8 -7.31(17)
C8 C3 C4 C5 0.2(2)
C2 C3 C4 C5 179.36(16)
C3 C4 C5 C6 0.6(3)
C4 C5 C6 C7 -1.2(3)
C5 C6 C7 C8 0.8(3)
C6 C7 C8 C3 0.0(2)
C6 C7 C8 N1 179.51(14)
C4 C3 C8 C7 -0.6(2)
C2 C3 C8 C7 -179.84(15)
C4 C3 C8 N1 179.89(13)
C2 C3 C8 N1 0.60(17)
C9 N1 C8 C7 4.1(2)
C1 N1 C8 C7 -172.74(15)
C9 N1 C8 C3 -176.37(13)
C1 N1 C8 C3 6.78(16)
C8 N1 C9 O1 3.3(2)
C1 N1 C9 O1 179.68(14)
C8 N1 C9 C10 179.50(12)
C1 N1 C9 C10 -4.1(2)
O1 C9 C10 C12 -37.23(18)
N1 C9 C10 C12 146.46(13)
O1 C9 C10 C11 84.04(18)
N1 C9 C10 C11 -92.28(16)
O2 N2 C12 C10 -131.56(15)
O3 N2 C12 C10 48.65(17)
O2 N2 C12 C13 102.30(16)
O3 N2 C12 C13 -77.50(17)
C9 C10 C12 N2 170.84(11)
C11 C10 C12 N2 52.74(16)
C9 C10 C12 C13 -66.24(15)
C11 C10 C12 C13 175.67(13)
N2 C12 C13 C15 65.03(17)
C10 C12 C13 C15 -56.99(18)
N2 C12 C13 C14 -62.63(17)
C10 C12 C13 C14 175.35(14)
